data_7050852
loop_
_publ_author_name
'Nassimbeni, Luigi R.'
'Su, Hong'

_publ_section_title
;
 Inclusion compounds of binaphthol with volatile guests: structures,
 selectivity and kinetics of desolvation
;
_journal_issue 8
_journal_name_full 'New Journal of Chemistry'
_journal_page_first 989
_journal_paper_doi 10.1039/b201255n
_journal_volume 26
_journal_year 2002
_chemical_formula_moiety 'C20 H14 O2.C3 H6 O'
_chemical_formula_sum 'C23 H20 O3'
_chemical_formula_weight 344.39
_chemical_name_common 'Binaphthol acetone'
_chemical_name_systematic
; 
2,2'-dihydroxy-1,1'-binaphthyl acetone clathrate  
;
_space_group_IT_number 14
_symmetry_cell_setting monoclinic
_symmetry_space_group_name_Hall '-P 2yn'
_symmetry_space_group_name_H-M 'P 1 21/n 1'
_atom_sites_solution_hydrogens geom
_atom_sites_solution_primary direct
_atom_sites_solution_secondary difmap
_audit_creation_method SHELXL-97
_cell_angle_alpha 90.00
_cell_angle_beta 107.362(10)
_cell_angle_gamma 90.00
_cell_formula_units_Z 4
_cell_length_a 8.0830(10)
_cell_length_b 21.2900(10)
_cell_length_c 11.0940(10)
_cell_measurement_temperature 293(2)
_cell_volume 1822.2(3)
_computing_cell_refinement 'DENZO-SMN (Otwinowski & Minor, 1997)'
_computing_data_collection 'COLLECT (2000)'
_computing_data_reduction 'DENZO-SMN (Otwinowski & Minor, 1997)'
_computing_molecular_graphics 'X-seed (Barbour, 1999)'
_computing_publication_material 'SHELXL-97 (Sheldrick, 1997)'
_computing_structure_refinement 'SHELXL-97 (Sheldrick, 1997)'
_computing_structure_solution 'SHELXS-97 (Sheldrick, 1990)'
_diffrn_ambient_temperature 293(2)
_diffrn_measured_fraction_theta_full 0.941
_diffrn_measured_fraction_theta_max 0.941
_diffrn_measurement_device_type 'Nonius Kappa CCD diffractometer'
_diffrn_measurement_method '1\% \f scans and \w scans'
_diffrn_radiation_monochromator graphite
_diffrn_radiation_source 'fine-focus sealed tube'
_diffrn_radiation_type MoK\a
_diffrn_radiation_wavelength 0.71070
_diffrn_reflns_av_R_equivalents 0.0346
_diffrn_reflns_av_sigmaI/netI 0.0731
_diffrn_reflns_limit_h_max 10
_diffrn_reflns_limit_h_min 0
_diffrn_reflns_limit_k_max 26
_diffrn_reflns_limit_k_min -26
_diffrn_reflns_limit_l_max 13
_diffrn_reflns_limit_l_min -13
_diffrn_reflns_number 5938
_diffrn_reflns_theta_full 26.46
_diffrn_reflns_theta_max 26.46
_diffrn_reflns_theta_min 3.82
_exptl_absorpt_coefficient_mu 0.082
_exptl_crystal_colour colourless
_exptl_crystal_density_diffrn 1.255
_exptl_crystal_description prism
_exptl_crystal_F_000 728
_exptl_crystal_size_max 0.50
_exptl_crystal_size_mid 0.40
_exptl_crystal_size_min 0.20
_refine_diff_density_max 0.193
_refine_diff_density_min -0.130
_refine_diff_density_rms 0.030
_refine_ls_extinction_coef 0.042(6)
_refine_ls_extinction_expression Fc^*^=kFc[1+0.001xFc^2^\l^3^/sin(2\q)]^-1/4^
_refine_ls_extinction_method SHELXL
_refine_ls_goodness_of_fit_ref 0.980
_refine_ls_hydrogen_treatment mixed
_refine_ls_matrix_type full
_refine_ls_number_parameters 247
_refine_ls_number_reflns 3541
_refine_ls_number_restraints 4
_refine_ls_restrained_S_all 0.979
_refine_ls_R_factor_all 0.0978
_refine_ls_R_factor_gt 0.0471
_refine_ls_shift/su_max 0.001
_refine_ls_shift/su_mean 0.000
_refine_ls_structure_factor_coef Fsqd
_refine_ls_weighting_details 'calc w=1/[\s^2^(Fo^2^)+(0.0646P)^2^+0.0000P] where P=(Fo^2^+2Fc^2^)/3'
_refine_ls_weighting_scheme calc
_refine_ls_wR_factor_gt 0.1134
_refine_ls_wR_factor_ref 0.1308
_reflns_number_gt 1973
_reflns_number_total 3541
_reflns_threshold_expression >2sigma(I)
_cod_data_source_file b201255n.txt
_cod_data_source_block binapact
_cod_depositor_comments
;
The following automatic conversions were performed:
'_symmetry_cell_setting' value 'Monoclinic' changed to 'monoclinic'
according to '/home/saulius/struct/CIF-dictionaries/cif_core.dic'
dictionary named 'cif_core.dic' version 2.4.1 from 2010-06-29.

Automatic conversion script
Id: cif_fix_enum 1527 2010-12-29 10:47:43Z saulius 
;
_cod_original_sg_symbol_H-M P21/n
_cod_database_code 7050852

loop_
_symmetry_equiv_pos_as_xyz
'x, y, z'
'-x+1/2, y+1/2, -z+1/2'
'-x, -y, -z'
'x-1/2, -y-1/2, z-1/2'

loop_
_atom_site_label
_atom_site_type_symbol
_atom_site_fract_x
_atom_site_fract_y
_atom_site_fract_z
_atom_site_U_iso_or_equiv
_atom_site_adp_type
_atom_site_occupancy
_atom_site_symmetry_multiplicity
_atom_site_calc_flag
_atom_site_refinement_flags
_atom_site_disorder_assembly
_atom_site_disorder_group
O1 O 0.11422(17) 0.10810(7) 0.85774(12) 0.0796(5) Uani 1 1 d D . .
O2 O 0.41215(15) -0.01936(6) 0.80422(10) 0.0632(4) Uani 1 1 d D . .
C1 C 0.2420(2) 0.08923(7) 0.69105(14) 0.0478(4) Uani 1 1 d . . .
C2 C 0.1015(2) 0.09823(8) 0.73366(15) 0.0554(5) Uani 1 1 d . . .
C3 C -0.0692(2) 0.09736(9) 0.65035(18) 0.0644(5) Uani 1 1 d . . .
H3 H -0.1630 0.1036 0.6813 0.077 Uiso 1 1 calc R . .
C4 C -0.0958(2) 0.08747(8) 0.52579(18) 0.0621(5) Uani 1 1 d . . .
H4 H -0.2087 0.0865 0.4719 0.074 Uiso 1 1 calc R . .
C5 C 0.0181(3) 0.06805(8) 0.34565(17) 0.0660(6) Uani 1 1 d . . .
H5 H -0.0939 0.0668 0.2905 0.079 Uiso 1 1 calc R . .
C6 C 0.1549(3) 0.05964(9) 0.30017(17) 0.0735(6) Uani 1 1 d . . .
H6 H 0.1361 0.0535 0.2141 0.088 Uiso 1 1 calc R . .
C7 C 0.3240(3) 0.06013(9) 0.38252(17) 0.0698(6) Uani 1 1 d . . .
H7 H 0.4171 0.0538 0.3509 0.084 Uiso 1 1 calc R . .
C8 C 0.3534(2) 0.06981(8) 0.50838(15) 0.0549(5) Uani 1 1 d . . .
H8 H 0.4667 0.0701 0.5616 0.066 Uiso 1 1 calc R . .
C9 C 0.2148(2) 0.07942(7) 0.55981(14) 0.0490(4) Uani 1 1 d . . .
C10 C 0.0436(2) 0.07862(7) 0.47545(15) 0.0529(5) Uani 1 1 d . . .
C11 C 0.4220(2) 0.09039(8) 0.78166(14) 0.0479(4) Uani 1 1 d . . .
C12 C 0.5001(2) 0.03582(8) 0.83664(14) 0.0511(4) Uani 1 1 d . . .
C13 C 0.6681(2) 0.03628(9) 0.92473(14) 0.0604(5) Uani 1 1 d . . .
H13 H 0.7194 -0.0011 0.9603 0.073 Uiso 1 1 calc R . .
C14 C 0.7539(2) 0.09140(10) 0.95710(15) 0.0642(5) Uani 1 1 d . . .
H14 H 0.8638 0.0912 1.0155 0.077 Uiso 1 1 calc R . .
C15 C 0.7658(3) 0.20708(11) 0.93884(18) 0.0748(6) Uani 1 1 d . . .
H15 H 0.8747 0.2079 0.9984 0.090 Uiso 1 1 calc R . .
C16 C 0.6917(3) 0.26184(11) 0.8866(2) 0.0825(6) Uani 1 1 d . . .
H16 H 0.7490 0.2997 0.9114 0.099 Uiso 1 1 calc R . .
C17 C 0.5297(3) 0.26121(10) 0.79573(19) 0.0803(6) Uani 1 1 d . . .
H17 H 0.4797 0.2987 0.7597 0.096 Uiso 1 1 calc R . .
C18 C 0.4441(2) 0.20587(9) 0.75931(17) 0.0646(5) Uani 1 1 d . . .
H18 H 0.3374 0.2062 0.6971 0.078 Uiso 1 1 calc R . .
C19 C 0.5141(2) 0.14824(8) 0.81416(14) 0.0508(5) Uani 1 1 d . . .
C20 C 0.6812(2) 0.14907(9) 0.90459(15) 0.0572(5) Uani 1 1 d . . .
O2G O 0.39783(16) 0.12501(7) 1.08071(11) 0.0719(4) Uani 1 1 d D . .
C2G C 0.4208(2) 0.17729(10) 1.12507(17) 0.0628(5) Uani 1 1 d . . .
C1G C 0.3136(3) 0.23104(11) 1.0617(2) 0.1031(8) Uani 1 1 d . . .
H1G1 H 0.2251 0.2164 0.9884 0.155 Uiso 1 1 calc R . .
H1G2 H 0.3855 0.2611 1.0365 0.155 Uiso 1 1 calc R . .
H1G3 H 0.2605 0.2505 1.1189 0.155 Uiso 1 1 calc R . .
C3G C 0.5583(3) 0.18979(12) 1.2445(2) 0.1052(8) Uani 1 1 d . . .
H3G1 H 0.5148 0.1815 1.3145 0.158 Uiso 1 1 calc R . .
H3G2 H 0.5935 0.2329 1.2467 0.158 Uiso 1 1 calc R . .
H3G3 H 0.6559 0.1631 1.2498 0.158 Uiso 1 1 calc R . .
H2 H 0.478(2) -0.0548(8) 0.8441(19) 0.108(8) Uiso 1 1 d D . .
H1 H 0.233(2) 0.1108(11) 0.9093(16) 0.121(9) Uiso 1 1 d D . .

loop_
_atom_site_aniso_label
_atom_site_aniso_U_11
_atom_site_aniso_U_22
_atom_site_aniso_U_33
_atom_site_aniso_U_23
_atom_site_aniso_U_13
_atom_site_aniso_U_12
O1 0.0632(9) 0.1129(13) 0.0655(9) -0.0091(7) 0.0237(7) 0.0037(8)
O2 0.0662(9) 0.0483(8) 0.0676(8) 0.0042(6) 0.0084(6) 0.0019(7)
C1 0.0497(10) 0.0393(10) 0.0507(10) 0.0000(7) 0.0096(8) 0.0014(8)
C2 0.0529(11) 0.0570(12) 0.0549(11) -0.0023(8) 0.0140(9) 0.0003(9)
C3 0.0492(11) 0.0653(13) 0.0765(14) 0.0027(9) 0.0154(10) 0.0027(9)
C4 0.0519(12) 0.0527(12) 0.0679(13) 0.0042(9) -0.0030(9) 0.0016(9)
C5 0.0709(14) 0.0533(12) 0.0601(12) 0.0023(9) -0.0014(10) 0.0026(10)
C6 0.0942(16) 0.0689(14) 0.0501(11) -0.0026(9) 0.0106(12) 0.0086(12)
C7 0.0819(14) 0.0678(14) 0.0620(13) 0.0001(9) 0.0246(11) 0.0083(11)
C8 0.0580(11) 0.0514(11) 0.0524(11) 0.0002(8) 0.0118(8) 0.0042(9)
C9 0.0541(11) 0.0345(9) 0.0540(11) 0.0021(7) 0.0095(8) 0.0017(8)
C10 0.0530(11) 0.0388(10) 0.0584(11) 0.0022(8) 0.0039(9) -0.0002(8)
C11 0.0474(10) 0.0485(11) 0.0462(9) -0.0022(7) 0.0115(8) 0.0021(8)
C12 0.0531(11) 0.0529(11) 0.0462(10) -0.0024(8) 0.0132(8) -0.0021(9)
C13 0.0573(11) 0.0664(13) 0.0528(11) 0.0067(9) 0.0090(9) 0.0120(10)
C14 0.0480(11) 0.0865(16) 0.0508(11) -0.0049(10) 0.0035(8) -0.0021(11)
C15 0.0623(13) 0.0853(17) 0.0723(13) -0.0202(12) 0.0133(9) -0.0200(12)
C16 0.0846(16) 0.0638(15) 0.0995(16) -0.0196(12) 0.0281(13) -0.0236(12)
C17 0.0816(15) 0.0536(13) 0.1007(15) -0.0087(11) 0.0195(12) -0.0100(11)
C18 0.0627(12) 0.0532(12) 0.0736(12) -0.0049(9) 0.0134(9) -0.0028(10)
C19 0.0505(11) 0.0531(11) 0.0488(10) -0.0055(8) 0.0148(8) -0.0011(9)
C20 0.0506(11) 0.0675(13) 0.0524(10) -0.0075(9) 0.0137(8) -0.0054(10)
O2G 0.0828(10) 0.0587(9) 0.0676(8) 0.0005(7) 0.0125(7) 0.0078(7)
C2G 0.0654(12) 0.0602(14) 0.0660(12) 0.0030(10) 0.0245(10) -0.0034(10)
C1G 0.132(2) 0.0689(16) 0.1001(17) 0.0065(12) 0.0220(15) 0.0247(14)
C3G 0.0940(17) 0.107(2) 0.0956(16) -0.0136(13) -0.0007(14) -0.0236(15)

loop_
_atom_type_symbol
_atom_type_description
_atom_type_scat_dispersion_real
_atom_type_scat_dispersion_imag
_atom_type_scat_source
C C 0.0033 0.0016 'International Tables Vol C Tables 4.2.6.8 and 6.1.1.4'
H H 0.0000 0.0000 'International Tables Vol C Tables 4.2.6.8 and 6.1.1.4'
O O 0.0106 0.0060 'International Tables Vol C Tables 4.2.6.8 and 6.1.1.4'

loop_
_geom_angle_atom_site_label_1
_geom_angle_atom_site_label_2
_geom_angle_atom_site_label_3
_geom_angle
_geom_angle_site_symmetry_1
_geom_angle_site_symmetry_3
_geom_angle_publ_flag
C2 O1 H1 111.8(13) . . ?
C12 O2 H2 112.7(13) . . ?
C2 C1 C9 118.96(14) . . ?
C2 C1 C11 120.34(13) . . ?
C9 C1 C11 120.69(14) . . ?
O1 C2 C1 123.32(14) . . ?
O1 C2 C3 115.25(16) . . ?
C1 C2 C3 121.43(15) . . ?
C4 C3 C2 119.86(17) . . ?
C4 C3 H3 120.1 . . ?
C2 C3 H3 120.1 . . ?
C3 C4 C10 121.56(15) . . ?
C3 C4 H4 119.2 . . ?
C10 C4 H4 119.2 . . ?
C6 C5 C10 120.92(16) . . ?
C6 C5 H5 119.5 . . ?
C10 C5 H5 119.5 . . ?
C5 C6 C7 120.11(16) . . ?
C5 C6 H6 119.9 . . ?
C7 C6 H6 119.9 . . ?
C8 C7 C6 120.59(18) . . ?
C8 C7 H7 119.7 . . ?
C6 C7 H7 119.7 . . ?
C7 C8 C9 121.23(16) . . ?
C7 C8 H8 119.4 . . ?
C9 C8 H8 119.4 . . ?
C8 C9 C10 117.73(15) . . ?
C8 C9 C1 122.35(14) . . ?
C10 C9 C1 119.92(15) . . ?
C5 C10 C4 122.32(16) . . ?
C5 C10 C9 119.41(17) . . ?
C4 C10 C9 118.26(15) . . ?
C12 C11 C19 118.77(14) . . ?
C12 C11 C1 120.51(14) . . ?
C19 C11 C1 120.71(14) . . ?
O2 C12 C11 118.48(14) . . ?
O2 C12 C13 120.28(15) . . ?
C11 C12 C13 121.24(16) . . ?
C14 C13 C12 119.88(16) . . ?
C14 C13 H13 120.1 . . ?
C12 C13 H13 120.1 . . ?
C13 C14 C20 121.77(16) . . ?
C13 C14 H14 119.1 . . ?
C20 C14 H14 119.1 . . ?
C16 C15 C20 121.35(18) . . ?
C16 C15 H15 119.3 . . ?
C20 C15 H15 119.3 . . ?
C15 C16 C17 119.99(19) . . ?
C15 C16 H16 120.0 . . ?
C17 C16 H16 120.0 . . ?
C18 C17 C16 120.42(19) . . ?
C18 C17 H17 119.8 . . ?
C16 C17 H17 119.8 . . ?
C17 C18 C19 121.34(17) . . ?
C17 C18 H18 119.3 . . ?
C19 C18 H18 119.3 . . ?
C18 C19 C20 117.88(15) . . ?
C18 C19 C11 121.97(15) . . ?
C20 C19 C11 120.15(15) . . ?
C15 C20 C14 122.89(17) . . ?
C15 C20 C19 118.95(17) . . ?
C14 C20 C19 118.16(16) . . ?
O2G C2G C3G 120.93(19) . . ?
O2G C2G C1G 121.42(18) . . ?
C3G C2G C1G 117.65(19) . . ?
C2G C1G H1G1 109.5 . . ?
C2G C1G H1G2 109.5 . . ?
H1G1 C1G H1G2 109.5 . . ?
C2G C1G H1G3 109.5 . . ?
H1G1 C1G H1G3 109.5 . . ?
H1G2 C1G H1G3 109.5 . . ?
C2G C3G H3G1 109.5 . . ?
C2G C3G H3G2 109.5 . . ?
H3G1 C3G H3G2 109.5 . . ?
C2G C3G H3G3 109.5 . . ?
H3G1 C3G H3G3 109.5 . . ?
H3G2 C3G H3G3 109.5 . . ?

loop_
_geom_bond_atom_site_label_1
_geom_bond_atom_site_label_2
_geom_bond_distance
_geom_bond_site_symmetry_2
_geom_bond_publ_flag
O1 C2 1.366(2) . ?
O1 H1 0.961(14) . ?
O2 C12 1.3646(19) . ?
O2 H2 0.951(12) . ?
C1 C2 1.367(2) . ?
C1 C9 1.422(2) . ?
C1 C11 1.502(2) . ?
C2 C3 1.413(2) . ?
C3 C4 1.350(2) . ?
C3 H3 0.9300 . ?
C4 C10 1.412(2) . ?
C4 H4 0.9300 . ?
C5 C6 1.357(3) . ?
C5 C10 1.411(2) . ?
C5 H5 0.9300 . ?
C6 C7 1.399(3) . ?
C6 H6 0.9300 . ?
C7 C8 1.360(2) . ?
C7 H7 0.9300 . ?
C8 C9 1.416(2) . ?
C8 H8 0.9300 . ?
C9 C10 1.421(2) . ?
C11 C12 1.375(2) . ?
C11 C19 1.428(2) . ?
C12 C13 1.417(2) . ?
C13 C14 1.356(2) . ?
C13 H13 0.9300 . ?
C14 C20 1.410(2) . ?
C14 H14 0.9300 . ?
C15 C16 1.359(3) . ?
C15 C20 1.408(3) . ?
C15 H15 0.9300 . ?
C16 C17 1.393(3) . ?
C16 H16 0.9300 . ?
C17 C18 1.365(2) . ?
C17 H17 0.9300 . ?
C18 C19 1.411(2) . ?
C18 H18 0.9300 . ?
C19 C20 1.422(2) . ?
O2G C2G 1.209(2) . ?
C2G C3G 1.477(3) . ?
C2G C1G 1.481(3) . ?
C1G H1G1 0.9600 . ?
C1G H1G2 0.9600 . ?
C1G H1G3 0.9600 . ?
C3G H3G1 0.9600 . ?
C3G H3G2 0.9600 . ?
C3G H3G3 0.9600 . ?

loop_
_geom_hbond_atom_site_label_D
_geom_hbond_atom_site_label_H
_geom_hbond_atom_site_label_A
_geom_hbond_distance_DH
_geom_hbond_distance_HA
_geom_hbond_distance_DA
_geom_hbond_angle_DHA
_geom_hbond_site_symmetry_A
O1 H1 O2G 0.961(14) 1.993(14) 2.8494(18) 147.3(18) .
O2 H2 O2G 0.951(12) 1.856(13) 2.8068(17) 179(2) 3_657

loop_
_geom_torsion_atom_site_label_1
_geom_torsion_atom_site_label_2
_geom_torsion_atom_site_label_3
_geom_torsion_atom_site_label_4
_geom_torsion
_geom_torsion_site_symmetry_1
_geom_torsion_site_symmetry_2
_geom_torsion_site_symmetry_3
_geom_torsion_site_symmetry_4
_geom_torsion_publ_flag
C9 C1 C2 O1 -179.90(15) . . . . ?
C11 C1 C2 O1 -0.5(2) . . . . ?
C9 C1 C2 C3 0.6(2) . . . . ?
C11 C1 C2 C3 180.00(15) . . . . ?
O1 C2 C3 C4 -179.52(16) . . . . ?
C1 C2 C3 C4 0.0(3) . . . . ?
C2 C3 C4 C10 -0.8(3) . . . . ?
C10 C5 C6 C7 1.3(3) . . . . ?
C5 C6 C7 C8 -0.8(3) . . . . ?
C6 C7 C8 C9 0.2(3) . . . . ?
C7 C8 C9 C10 0.0(2) . . . . ?
C7 C8 C9 C1 179.58(15) . . . . ?
C2 C1 C9 C8 179.94(15) . . . . ?
C11 C1 C9 C8 0.6(2) . . . . ?
C2 C1 C9 C10 -0.5(2) . . . . ?
C11 C1 C9 C10 -179.85(14) . . . . ?
C6 C5 C10 C4 -179.92(17) . . . . ?
C6 C5 C10 C9 -1.0(2) . . . . ?
C3 C4 C10 C5 179.81(16) . . . . ?
C3 C4 C10 C9 0.9(2) . . . . ?
C8 C9 C10 C5 0.4(2) . . . . ?
C1 C9 C10 C5 -179.20(14) . . . . ?
C8 C9 C10 C4 179.34(15) . . . . ?
C1 C9 C10 C4 -0.3(2) . . . . ?
C2 C1 C11 C12 92.07(19) . . . . ?
C9 C1 C11 C12 -88.55(19) . . . . ?
C2 C1 C11 C19 -86.72(19) . . . . ?
C9 C1 C11 C19 92.65(18) . . . . ?
C19 C11 C12 O2 -179.35(13) . . . . ?
C1 C11 C12 O2 1.8(2) . . . . ?
C19 C11 C12 C13 0.4(2) . . . . ?
C1 C11 C12 C13 -178.38(13) . . . . ?
O2 C12 C13 C14 -179.50(15) . . . . ?
C11 C12 C13 C14 0.7(2) . . . . ?
C12 C13 C14 C20 -0.5(2) . . . . ?
C20 C15 C16 C17 -1.0(3) . . . . ?
C15 C16 C17 C18 0.5(3) . . . . ?
C16 C17 C18 C19 1.6(3) . . . . ?
C17 C18 C19 C20 -3.0(2) . . . . ?
C17 C18 C19 C11 176.77(16) . . . . ?
C12 C11 C19 C18 178.44(15) . . . . ?
C1 C11 C19 C18 -2.7(2) . . . . ?
C12 C11 C19 C20 -1.8(2) . . . . ?
C1 C11 C19 C20 177.02(14) . . . . ?
C16 C15 C20 C14 -179.80(18) . . . . ?
C16 C15 C20 C19 -0.5(3) . . . . ?
C13 C14 C20 C15 178.43(17) . . . . ?
C13 C14 C20 C19 -0.8(2) . . . . ?
C18 C19 C20 C15 2.5(2) . . . . ?
C11 C19 C20 C15 -177.32(14) . . . . ?
C18 C19 C20 C14 -178.24(15) . . . . ?
C11 C19 C20 C14 2.0(2) . . . . ?

loop_
_cod_related_entry_id
_cod_related_entry_database
_cod_related_entry_code
1 ChemSpider 21142211
